data_5000261
loop_
_publ_author_name
'Baker, Bill'
'Ratnapala, Lal'
'Mahindaratne, M. P. D'
'de Silva, E. Dilip'
'Tillekeratne, L. M. V.'
'Jeong, Jeong Hwa'
'Scheuer, Paul J.'
'Seff, Karl'

_publ_section_title
;
 Lankalapuol a and b: two cis-eudesmanes from the sea hare aplysia dactylomela
;
_journal_issue 15
_journal_name_full Tetrahedron
_journal_page_first 4695
_journal_page_last 4701
_journal_paper_doi 10.1016/S0040-4020(01)86172-X
_journal_volume 44
_journal_year 1988
_chemical_formula_sum 'C17 H27 Br O2'
_space_group_IT_number 4
_symmetry_cell_setting monoclinic
_symmetry_space_group_name_Hall 'P 2yb'
_symmetry_space_group_name_H-M 'P 1 21 1'
_cell_angle_alpha 90
_cell_angle_beta 117.81(4)
_cell_angle_gamma 90
_cell_formula_units_Z 4
_cell_length_a 10.275(5)
_cell_length_b 9.5861(29)
_cell_length_c 20.446(12)
_cod_original_sg_symbol_H-M 'P 21'
_cod_original_formula_sum 'C17 H27 Br1 O2'
_cod_database_code 5000261

loop_
_symmetry_equiv_pos_site_id
_symmetry_equiv_pos_as_xyz
1 x,y,z
2 -x,1/2+y,-z

loop_
_atom_site_label
_atom_site_type_symbol
_atom_site_fract_x
_atom_site_fract_y
_atom_site_fract_z
Br1 Br 0.6080(3) 1.1497(19) 0.38176(13)
O1 O 0.7851(14) 0.5564(22) 0.5249(7)
O2 O 0.9909(15) 0.5439(23) 0.5177(8)
C1 C 0.5593(20) 0.871(3) 0.4257(9)
C2 C 0.6538(19) 0.948(3) 0.3973(10)
C3 C 0.6629(19) 0.894(3) 0.3332(11)
C4 C 0.6533(19) 0.737(3) 0.3255(10)
C5 C 0.6319(21) 0.669(3) 0.3733(12)
C6 C 0.6203(17) 0.7160(25) 0.435(1)
C7 C 0.7613(18) 0.706(3) 0.5112(10)
C8 C 0.7614(20) 0.773(3) 0.5746(11)
C9 C 0.7099(20) 0.925(3) 0.5608(9)
C10 C 0.5596(20) 0.932(3) 0.4921(12)
C11 C 0.3991(17) 0.8689(24) 0.3593(10)
C12 C 0.6158(20) 0.506(3) 0.3606(10)
C13 C 0.902(3) 0.493(3) 0.5332(12)
C14 C 0.9107(21) 0.346(3) 0.5556(9)
C15 C 0.9066(23) 0.754(3) 0.6515(10)
C16 C 0.889(3) 0.789(4) 0.7136(11)
C17 C 1.0333(24) 0.839(3) 0.6487(10)
Br2 Br 0.4048(3) 0.5205(19) 0.12655(13)
O3 O 0.2052(11) -0.0566(22) -0.0340(6)
O4 O -0.0005(13) -0.0624(23) -0.0239(8)
C18 C 0.4455(16) 0.243(3) 0.081(1)
C19 C 0.3406(19) 0.3214(24) 0.1072(9)
C20 C 0.3427(17) 0.259(3) 0.1711(9)
C21 C 0.3325(17) 0.1068(25) 0.1711(9)
C22 C 0.3552(17) 0.0363(25) 0.1224(8)
C23 C 0.3748(16) 0.0956(24) 0.0601(10)
C24 C 0.2361(16) 0.091(3) -0.0146(9)
C25 C 0.2436(17) 0.164(3) -0.0762(8)
C26 C 0.3041(21) 0.312(3) -0.0531(8)
C27 C 0.4470(19) 0.3107(24) 0.0156(10)
C28 C 0.6025(16) 0.2323(22) 0.1459(8)
C29 C 0.3746(21) -0.126(3) 0.1293(8)
C30 C 0.0858(20) -0.121(3) -0.0368(9)
C31 C 0.0815(18) -0.267(3) -0.0587(10)
C32 C 0.0982(19) 0.145(3) -0.1491(9)
C33 C 0.1124(21) 0.194(3) -0.2140(9)
C34 C -0.0270(22) 0.238(3) -0.1500(11)
H1 H 0.743(10) 0.952(9) 0.430(4)
H2 H 0.750(12) 0.927(13) 0.344(6)
H3 H 0.598(14) 0.893(14) 0.294(7)
H4 H 0.652(9) 0.694(9) 0.289(4)
H5 H 0.547(10) 0.685(10) 0.451(5)
H6 H 0.832(10) 0.745(9) 0.508(5)
H7 H 0.698(13) 0.753(13) 0.592(6)
H8 H 0.772(13) 0.975(12) 0.537(6)
H9 H 0.693(12) 0.979(12) 0.607(6)
H10 H 0.523(12) 1.034(14) 0.480(6)
H11 H 0.501(12) 0.866(12) 0.497(6)
H12 H 0.405(8) 0.838(8) 0.310(4)
H13 H 0.382(11) 0.947(11) 0.363(6)
H14 H 0.359(9) 0.809(9) 0.367(5)
H15 H 0.591(13) 0.463(13) 0.315(7)
H16 H 0.532(9) 0.495(9) 0.361(5)
H17 H 0.639(10) 0.431(10) 0.411(5)
H18 H 0.972(18) 0.279(17) 0.559(9)
H19 H 0.904(12) 0.316(11) 0.606(6)
H20 H 0.853(14) 0.338(12) 0.508(7)
H21 H 0.930(9) 0.652(1) 0.643(4)
H22 H 0.90(3) 0.72(3) 0.745(12)
H23 H 0.839(18) 0.831(16) 0.727(8)
H24 H 0.942(14) 0.823(15) 0.736(7)
H25 H 1.14(1) 0.793(11) 0.703(5)
H26 H 1.025(15) 0.945(18) 0.642(8)
H27 H 1.038(23) 0.793(23) 0.606(11)
H28 H 0.288(11) 0.373(10) 0.057(5)
H29 H 0.440(12) 0.287(12) 0.239(6)
H30 H 0.267(16) 0.274(16) 0.199(8)
H31 H 0.331(14) 0.076(15) 0.224(7)
H32 H 0.420(9) 0.061(9) 0.063(5)
H33 H 0.158(9) 0.130(9) -0.002(5)
H34 H 0.279(19) 0.083(19) -0.079(10)
H35 H 0.317(10) 0.348(9) -0.099(5)
H36 H 0.235(12) 0.376(11) -0.047(6)
H37 H 0.497(9) 0.265(9) 0.009(4)
H38 H 0.485(11) 0.435(11) 0.035(5)
H39 H 0.590(11) 0.318(11) 0.116(6)
H40 H 0.629(18) 0.311(19) 0.191(10)
H41 H 0.609(9) 0.163(11) 0.169(4)
H42? H 0.262(20) -0.208(18) 0.076(10)
H43 H 0.455(14) -0.217(14) 0.142(6)
H44? H 0.346(11) -0.131(10) 0.143(5)
H45 H 0.131(20) -0.318(19) -0.083(9)
H46 H 0.095(19) -0.307(18) -0.027(10)
H47 H 0.024(17) -0.320(16) -0.081(8)
H48 H 0.043(10) 0.042(11) -0.181(8)
H49 H -0.016(14) 0.339(14) -0.141(6)
H50 H -0.116(11) 0.215(10) -0.217(5)
H51 H -0.045(12) 0.209(12) -0.117(6)
H52 H 0.155(10) 0.290(11) -0.204(5)
H53 H 0.197(12) 0.098(11) -0.197(6)
H54 H 0.063(13) 0.187(14) -0.260(6)

loop_
_atom_type_symbol
_atom_type_radius_bond
C 0.68
H 0.23
Br 1.21
O 0.68
